data_7040434
loop_
_publ_author_name
'Borup, Mette Andersen'
'Blichfeld, Anders Bank'
'Madsen, Solveig R\/ogild'
'Iversen, Bo Brummerstedt'

_publ_section_title
;
 High-pressure single crystal X-ray diffraction study of thermoelectric
 ZnSb and \b-Zn4Sb3.
;
_journal_issue 38
_journal_name_full 'Dalton transactions (Cambridge, England : 2003)'
_journal_page_first 15097
_journal_page_last 15103
_journal_paper_doi 10.1039/c6dt02323a
_journal_volume 45
_journal_year 2016
_chemical_formula_moiety 'Sb30 Zn38.45'
_chemical_formula_sum 'Sb30 Zn38.45'
_chemical_formula_weight 6165.98
_chemical_name_systematic 'Zinc antimonide'
_space_group_crystal_system trigonal
_space_group_IT_number 167
_space_group_name_Hall '-R 3 2"c'
_space_group_name_H-M_alt 'R -3 c'
_symmetry_space_group_name_Hall '-R 3 2"c'
_symmetry_space_group_name_H-M 'R -3 c :H'
_audit_creation_date 2016-05-16
_audit_creation_method
;
Olex2 1.2
(compiled 2016.02.19 svn.r3266 for OlexSys, GUI svn.r5155)
;
_audit_update_record
;
2016-07-11 deposited with the CCDC.
2016-08-22 downloaded from the CCDC.
;
_cell_angle_alpha 90
_cell_angle_beta 90
_cell_angle_gamma 120
_cell_formula_units_Z 1
_cell_length_a 11.8464(18)
_cell_length_b 11.8464(18)
_cell_length_c 12.132(2)
_cell_measurement_pressure 6030000(90000)
_cell_measurement_reflns_used 778
_cell_measurement_temperature 296(2)
_cell_measurement_theta_max 17.46
_cell_measurement_theta_min 4.70
_cell_volume 1474.5(4)
_computing_molecular_graphics 'Olex2 (Dolomanov et al., 2009)'
_computing_publication_material 'Olex2 (Dolomanov et al., 2009)'
_computing_structure_refinement 'ShelXL (Sheldrick, 2015)'
_diffrn_ambient_temperature 296.15
_diffrn_measured_fraction_theta_full 0.979
_diffrn_measured_fraction_theta_max 0.979
_diffrn_measurement_device_type 'Bruker APEX-II CCD'
_diffrn_measurement_method '\f and \w scans'
_diffrn_radiation_type AgK\a
_diffrn_radiation_wavelength 0.56086
_diffrn_reflns_av_R_equivalents 0.1088
_diffrn_reflns_av_unetI/netI 0.0532
_diffrn_reflns_Laue_measured_fraction_full 0.979
_diffrn_reflns_Laue_measured_fraction_max 0.979
_diffrn_reflns_limit_h_max 13
_diffrn_reflns_limit_h_min -13
_diffrn_reflns_limit_k_max 11
_diffrn_reflns_limit_k_min -12
_diffrn_reflns_limit_l_max 13
_diffrn_reflns_limit_l_min -13
_diffrn_reflns_number 2950
_diffrn_reflns_point_group_measured_fraction_full 0.979
_diffrn_reflns_point_group_measured_fraction_max 0.979
_diffrn_reflns_theta_full 18.157
_diffrn_reflns_theta_max 18.157
_diffrn_reflns_theta_min 2.714
_diffrn_standards_number 0
_exptl_absorpt_coefficient_mu 15.126
_exptl_absorpt_correction_T_max 0.7442
_exptl_absorpt_correction_T_min 0.5610
_exptl_absorpt_correction_type multi-scan
_exptl_absorpt_process_details
'SADABS-2012/1 (Bruker,2012) was used for absorption correction. wR2(int) was 0.1243 before and 0.0829 after correction. The Ratio of minimum to maximum transmission is 0.7538. The \l/2 correction factor is 0.0015.'
_exptl_crystal_colour 'metallic grayish gray'
_exptl_crystal_colour_lustre metallic
_exptl_crystal_colour_modifier grayish
_exptl_crystal_colour_primary gray
_exptl_crystal_density_diffrn 6.944
_exptl_crystal_description irregular
_exptl_crystal_F_000 2684
_exptl_crystal_size_max 0.06
_exptl_crystal_size_mid 0.03
_exptl_crystal_size_min 0.015
_refine_diff_density_max 4.909
_refine_diff_density_min -2.099
_refine_diff_density_rms 0.803
_refine_ls_extinction_method none
_refine_ls_goodness_of_fit_ref 1.228
_refine_ls_hydrogen_treatment undef
_refine_ls_matrix_type full
_refine_ls_number_parameters 32
_refine_ls_number_reflns 236
_refine_ls_number_restraints 1
_refine_ls_restrained_S_all 1.225
_refine_ls_R_factor_all 0.0966
_refine_ls_R_factor_gt 0.0753
_refine_ls_shift/su_max 0.000
_refine_ls_shift/su_mean 0.000
_refine_ls_structure_factor_coef Fsqd
_refine_ls_weighting_details 'w=1/[\s^2^(Fo^2^)+(0.1326P)^2^+189.2570P] where P=(Fo^2^+2Fc^2^)/3'
_refine_ls_weighting_scheme calc
_refine_ls_wR_factor_gt 0.2025
_refine_ls_wR_factor_ref 0.2160
_reflns_Friedel_coverage 0.000
_reflns_number_gt 186
_reflns_number_total 236
_reflns_threshold_expression 'I > 2\s(I)'
_cod_data_source_file c6dt02323a2.cif
_cod_data_source_block Zn4Sb3_SiO_P12
_cod_depositor_comments
;Adding full bibliography for 7040405--7040434.cif.

 Adding full bibliography for 7040405--7040434.cif.
;
_cod_original_cell_volume 1474.5(5)
_cod_database_code 7040434
_shelx_space_group_comment
;
The symmetry employed for this shelxl refinement is uniquely defined
by the following loop, which should always be used as a source of
symmetry information in preference to the above space-group names.
They are only intended as comments.
;
_olex2_refinement_description
;
1. Uiso/Uaniso restraints and constraints
Uiso(Zn2) = Uiso(Zn3) = Uiso(Zn4)
2. Others
 1*[Sof(Zn1)]+1*[Sof(Zn2)]+1*[Sof(Zn3)]+1*[Sof(Zn4)]=1.068 with esd of 0.002
;

loop_
_space_group_symop_operation_xyz
'x, y, z'
'-y, x-y, z'
'-x+y, -x, z'
'y, x, -z+1/2'
'x-y, -y, -z+1/2'
'-x, -x+y, -z+1/2'
'x+2/3, y+1/3, z+1/3'
'-y+2/3, x-y+1/3, z+1/3'
'-x+y+2/3, -x+1/3, z+1/3'
'y+2/3, x+1/3, -z+5/6'
'x-y+2/3, -y+1/3, -z+5/6'
'-x+2/3, -x+y+1/3, -z+5/6'
'x+1/3, y+2/3, z+2/3'
'-y+1/3, x-y+2/3, z+2/3'
'-x+y+1/3, -x+2/3, z+2/3'
'y+1/3, x+2/3, -z+7/6'
'x-y+1/3, -y+2/3, -z+7/6'
'-x+1/3, -x+y+2/3, -z+7/6'
'-x, -y, -z'
'y, -x+y, -z'
'x-y, x, -z'
'-y, -x, z-1/2'
'-x+y, y, z-1/2'
'x, x-y, z-1/2'
'-x+2/3, -y+1/3, -z+1/3'
'y+2/3, -x+y+1/3, -z+1/3'
'x-y+2/3, x+1/3, -z+1/3'
'-y+2/3, -x+1/3, z-1/6'
'-x+y+2/3, y+1/3, z-1/6'
'x+2/3, x-y+1/3, z-1/6'
'-x+1/3, -y+2/3, -z+2/3'
'y+1/3, -x+y+2/3, -z+2/3'
'x-y+1/3, x+2/3, -z+2/3'
'-y+1/3, -x+2/3, z+1/6'
'-x+y+1/3, y+2/3, z+1/6'
'x+1/3, x-y+2/3, z+1/6'

loop_
_atom_site_label
_atom_site_type_symbol
_atom_site_fract_x
_atom_site_fract_y
_atom_site_fract_z
_atom_site_U_iso_or_equiv
_atom_site_adp_type
_atom_site_occupancy
_atom_site_site_symmetry_order
_atom_site_calc_flag
_atom_site_refinement_flags_posn
_atom_site_refinement_flags_adp
_atom_site_refinement_flags_occupancy
_atom_site_disorder_assembly
_atom_site_disorder_group
Sb1 Sb 0.6404(3) 0.0000 0.2500 0.0218(14) Uani 1 2 d S T P . .
Sb2 Sb 0.6667 0.3333 0.1980(3) 0.0174(15) Uani 1 3 d S T P . .
Zn1 Zn 0.8340(5) 0.2550(5) 0.2357(4) 0.022(2) Uani 0.842(16) 1 d . . . A 1
Zn2 Zn 0.849(12) 0.276(12) 0.313(10) 0.032(10) Uiso 0.041(10) 1 d . . . A 2
Zn3 Zn 0.903(5) 0.394(5) 0.234(4) 0.032(10) Uiso 0.092(10) 1 d . . . A 2
Zn4 Zn 0.775(5) 0.190(5) 0.089(3) 0.032(10) Uiso 0.093(10) 1 d . . . A 2

loop_
_atom_site_aniso_label
_atom_site_aniso_U_11
_atom_site_aniso_U_22
_atom_site_aniso_U_33
_atom_site_aniso_U_23
_atom_site_aniso_U_13
_atom_site_aniso_U_12
Sb1 0.0203(19) 0.014(2) 0.029(2) 0.0000(13) 0.0000(7) 0.0070(11)
Sb2 0.0134(18) 0.0134(18) 0.025(2) 0.000 0.000 0.0067(9)
Zn1 0.017(3) 0.018(3) 0.037(4) -0.007(2) -0.003(2) 0.014(2)

loop_
_atom_type_symbol
_atom_type_description
_atom_type_scat_dispersion_real
_atom_type_scat_dispersion_imag
_atom_type_scat_source
Sb Sb -1.0547 1.0104 'International Tables Vol C Tables 4.2.6.8 and 6.1.1.4'
Zn Zn 0.3242 0.9375 'International Tables Vol C Tables 4.2.6.8 and 6.1.1.4'

loop_
_geom_angle_atom_site_label_1
_geom_angle_atom_site_label_2
_geom_angle_atom_site_label_3
_geom_angle
_geom_angle_site_symmetry_1
_geom_angle_site_symmetry_3
Zn1 Sb1 Zn1 128.8(3) 32 30_445
Zn2 Sb1 Zn2 120(7) 32 30_445
Zn2 Sb1 Zn3 75(4) 30_445 25_655
Zn2 Sb1 Zn3 160(4) 30_445 35_645
Zn2 Sb1 Zn3 72(4) 32 4_545
Zn2 Sb1 Zn3 52(4) 30_445 4_545
Zn2 Sb1 Zn3 75(4) 32 35_645
Zn2 Sb1 Zn3 52(4) 32 3_665
Zn2 Sb1 Zn3 72(4) 30_445 3_665
Zn2 Sb1 Zn3 160(4) 32 25_655
Zn2 Sb1 Zn4 50(4) 32 8_545
Zn2 Sb1 Zn4 96(4) 32 18_654
Zn2 Sb1 Zn4 96(4) 30_445 8_545
Zn2 Sb1 Zn4 134(4) 30_445 25_655
Zn2 Sb1 Zn4 98(4) 32 25_655
Zn2 Sb1 Zn4 134(4) 32 35_645
Zn2 Sb1 Zn4 98(4) 30_445 35_645
Zn2 Sb1 Zn4 50(4) 30_445 18_654
Zn3 Sb1 Zn3 131.9(8) 3_665 25_655
Zn3 Sb1 Zn3 47(2) 4_545 3_665
Zn3 Sb1 Zn3 94(2) 25_655 35_645
Zn3 Sb1 Zn3 131.9(7) 4_545 35_645
Zn3 Sb1 Zn3 126.2(13) 3_665 35_645
Zn3 Sb1 Zn3 126.2(13) 4_545 25_655
Zn3 Sb1 Zn4 122.0(17) 3_665 25_655
Zn3 Sb1 Zn4 47.4(16) 4_545 8_545
Zn3 Sb1 Zn4 167.9(16) 3_665 35_645
Zn3 Sb1 Zn4 71.3(15) 3_665 8_545
Zn3 Sb1 Zn4 147.0(15) 35_645 18_654
Zn3 Sb1 Zn4 147.0(15) 25_655 8_545
Zn3 Sb1 Zn4 167.9(16) 4_545 25_655
Zn3 Sb1 Zn4 47.4(16) 3_665 18_654
Zn3 Sb1 Zn4 122.0(17) 4_545 35_645
Zn3 Sb1 Zn4 84.5(16) 25_655 18_654
Zn3 Sb1 Zn4 71.3(15) 4_545 18_654
Zn3 Sb1 Zn4 84.5(16) 35_645 8_545
Zn4 Sb1 Zn3 47.5(15) 35_645 25_655
Zn4 Sb1 Zn3 63.3(15) 25_655 25_655
Zn4 Sb1 Zn3 63.3(15) 35_645 35_645
Zn4 Sb1 Zn3 47.5(15) 25_655 35_645
Zn4 Sb1 Zn4 130.1(10) 25_655 8_545
Zn4 Sb1 Zn4 70(2) 25_655 35_645
Zn4 Sb1 Zn4 130.1(10) 35_645 18_654
Zn4 Sb1 Zn4 104.3(15) 35_645 8_545
Zn4 Sb1 Zn4 104.3(15) 25_655 18_654
Zn4 Sb1 Zn4 114(2) 18_654 8_545
Sb2 Sb2 Zn2 118(2) 16_544 3_665
Sb2 Sb2 Zn2 118(2) 16_544 .
Sb2 Sb2 Zn4 63.1(9) 16_544 3_665
Sb2 Sb2 Zn4 63.1(9) 16_544 2_655
Sb2 Sb2 Zn4 63.1(9) 16_544 .
Zn1 Sb2 Sb2 100.08(13) 2_655 16_544
Zn1 Sb2 Sb2 100.08(13) 3_665 16_544
Zn1 Sb2 Sb2 100.08(13) . 16_544
Zn1 Sb2 Zn1 117.01(7) . 3_665
Zn1 Sb2 Zn1 117.01(7) . 2_655
Zn1 Sb2 Zn1 117.00(7) 3_665 2_655
Zn2 Sb2 Zn2 99(3) . 3_665
Zn3 Sb2 Sb2 99.9(10) 2_655 16_544
Zn3 Sb2 Sb2 99.9(10) . 16_544
Zn3 Sb2 Sb2 99.9(10) 3_665 16_544
Zn3 Sb2 Zn2 130(3) . 3_665
Zn3 Sb2 Zn2 88(3) 3_665 .
Zn3 Sb2 Zn2 32(3) 3_665 3_665
Zn3 Sb2 Zn2 32(3) . .
Zn3 Sb2 Zn2 130(3) 2_655 .
Zn3 Sb2 Zn2 88(3) 2_655 3_665
Zn3 Sb2 Zn3 117.1(6) . 3_665
Zn3 Sb2 Zn3 117.1(6) . 2_655
Zn3 Sb2 Zn3 117.1(6) 3_665 2_655
Zn3 Sb2 Zn4 78.2(15) . 2_655
Zn3 Sb2 Zn4 159.9(15) 2_655 .
Zn3 Sb2 Zn4 59.9(14) 2_655 2_655
Zn3 Sb2 Zn4 159.9(15) 3_665 2_655
Zn3 Sb2 Zn4 159.9(15) . 3_665
Zn3 Sb2 Zn4 59.9(14) . .
Zn3 Sb2 Zn4 78.2(15) 2_655 3_665
Zn3 Sb2 Zn4 78.2(14) 3_665 .
Zn3 Sb2 Zn4 59.9(14) 3_665 3_665
Zn4 Sb2 Zn2 109(3) 2_655 .
Zn4 Sb2 Zn2 146(3) 3_665 .
Zn4 Sb2 Zn2 59(3) 3_665 3_665
Zn4 Sb2 Zn2 59(3) . .
Zn4 Sb2 Zn2 109(3) . 3_665
Zn4 Sb2 Zn2 146(3) 2_655 3_665
Zn4 Sb2 Zn4 101.1(11) 3_665 2_655
Zn4 Sb2 Zn4 101.1(11) . 2_655
Zn4 Sb2 Zn4 101.1(11) . 3_665
Sb1 Zn1 Sb1 121.18(17) 25_655 .
Sb1 Zn1 Sb1 106.72(18) 33_545 .
Sb1 Zn1 Sb1 99.57(17) 33_545 25_655
Sb1 Zn1 Zn1 117.6(3) 33_545 25_655
Sb2 Zn1 Sb1 92.13(18) . .
Sb2 Zn1 Sb1 124.25(18) . 33_545
Sb2 Zn1 Sb1 114.5(2) . 25_655
Sb2 Zn1 Zn1 117.3(3) . 25_655
Zn1 Zn1 Sb1 60.1(2) 25_655 .
Zn1 Zn1 Sb1 61.06(18) 25_655 25_655
Sb1 Zn2 Sb1 122(5) 33_545 .
Sb1 Zn2 Sb2 96(3) . 31_655
Sb1 Zn2 Sb2 154(6) 33_545 .
Sb1 Zn2 Sb2 97(5) 33_545 31_655
Sb1 Zn2 Zn2 85(7) 33_545 33_545
Sb1 Zn2 Zn2 118(8) 33_545 32
Sb1 Zn2 Zn3 83(5) 33_545 32
Sb1 Zn2 Zn3 67(4) 33_545 35_645
Sb1 Zn2 Zn3 66(4) 33_545 6_765
Sb1 Zn2 Zn4 142(6) 33_545 .
Sb1 Zn2 Zn4 87(5) 33_545 25_655
Sb2 Zn2 Sb1 80(3) . .
Sb2 Zn2 Sb2 65(2) . 31_655
Zn2 Zn2 Sb1 37(4) 32 .
Zn2 Zn2 Sb1 147(4) 33_545 .
Zn2 Zn2 Sb2 60(3) 32 31_655
Zn2 Zn2 Sb2 60(3) 33_545 31_655
Zn2 Zn2 Sb2 70(2) 32 .
Zn2 Zn2 Sb2 70(2) 33_545 .
Zn2 Zn2 Zn2 117(3) 33_545 32
Zn2 Zn2 Zn3 145(8) 33_545 35_645
Zn2 Zn2 Zn3 58(4) 33_545 6_765
Zn2 Zn2 Zn3 65(5) 32 35_645
Zn2 Zn2 Zn3 174(4) 32 6_765
Zn2 Zn2 Zn4 116(6) 33_545 .
Zn2 Zn2 Zn4 83(6) 32 .
Zn3 Zn2 Sb1 147(5) 6_765 .
Zn3 Zn2 Sb1 124(7) . .
Zn3 Zn2 Sb1 109(7) . 33_545
Zn3 Zn2 Sb1 61(3) 32 .
Zn3 Zn2 Sb1 55(3) 35_645 .
Zn3 Zn2 Sb2 61(4) . .
Zn3 Zn2 Sb2 116(4) 6_765 31_655
Zn3 Zn2 Sb2 98(5) 32 .
Zn3 Zn2 Sb2 101(6) . 31_655
Zn3 Zn2 Sb2 102(4) 35_645 31_655
Zn3 Zn2 Sb2 53(3) 32 31_655
Zn3 Zn2 Sb2 133(5) 35_645 .
Zn3 Zn2 Sb2 105(4) 6_765 .
Zn3 Zn2 Zn2 131(7) . 32
Zn3 Zn2 Zn2 51(4) . 33_545
Zn3 Zn2 Zn2 36(4) 32 32
Zn3 Zn2 Zn2 109(6) 32 33_545
Zn3 Zn2 Zn3 157(7) . 35_645
Zn3 Zn2 Zn3 49(3) 32 35_645
Zn3 Zn2 Zn3 146(6) 32 6_765
Zn3 Zn2 Zn3 121(5) 35_645 6_765
Zn3 Zn2 Zn3 154(8) . 32
Zn3 Zn2 Zn3 44(4) . 6_765
Zn3 Zn2 Zn4 97(4) 6_765 .
Zn3 Zn2 Zn4 70(5) . .
Zn3 Zn2 Zn4 97(5) 32 25_655
Zn3 Zn2 Zn4 116(5) 32 .
Zn3 Zn2 Zn4 100(4) 35_645 .
Zn3 Zn2 Zn4 107(7) . 25_655
Zn4 Zn2 Sb1 56(3) . .
Zn4 Zn2 Sb1 57(3) 25_655 .
Zn4 Zn2 Sb2 121(4) . 31_655
Zn4 Zn2 Sb2 149(5) 25_655 31_655
Zn4 Zn2 Sb2 60(3) . .
Zn4 Zn2 Sb2 118(5) 25_655 .
Zn4 Zn2 Zn2 152(6) 25_655 33_545
Zn4 Zn2 Zn2 91(6) 25_655 32
Zn4 Zn2 Zn3 52(3) 25_655 35_645
Zn4 Zn2 Zn3 94(5) 25_655 6_765
Zn4 Zn2 Zn4 59(4) 25_655 .
Sb1 Zn3 Sb1 111.5(18) 2_655 25_655
Sb1 Zn3 Sb1 98.4(18) 25_655 33_545
Sb1 Zn3 Sb1 108.7(17) 2_655 33_545
Sb1 Zn3 Sb2 97.7(18) 2_655 .
Sb1 Zn3 Zn2 74(3) 33_545 6_765
Sb1 Zn3 Zn2 41(3) 2_655 29_655
Sb1 Zn3 Zn2 91(3) 2_655 6_765
Sb1 Zn3 Zn2 39(3) 25_655 6_765
Sb1 Zn3 Zn4 60.3(14) 25_655 25_655
Sb1 Zn3 Zn4 158(2) 2_655 25_655
Sb1 Zn3 Zn4 56.8(14) 33_545 25_655
Sb1 Zn3 Zn4 109(2) 33_545 .
Sb1 Zn3 Zn4 57.1(14) 25_655 .
Sb1 Zn3 Zn4 142(2) 2_655 .
Sb2 Zn3 Sb1 122.1(19) . 33_545
Sb2 Zn3 Sb1 118.6(18) . 25_655
Sb2 Zn3 Zn2 119(3) . 29_655
Sb2 Zn3 Zn2 157(3) . 6_765
Sb2 Zn3 Zn4 104(2) . 25_655
Sb2 Zn3 Zn4 66.4(15) . .
Zn2 Zn3 Sb1 70(3) 29_655 25_655
Zn2 Zn3 Sb1 103(5) . 25_655
Zn2 Zn3 Sb1 45(4) 33_545 2_655
Zn2 Zn3 Sb1 39(5) . 33_545
Zn2 Zn3 Sb1 150(4) 33_545 25_655
Zn2 Zn3 Sb1 78(4) 33_545 33_545
Zn2 Zn3 Sb1 115(3) 29_655 33_545
Zn2 Zn3 Sb1 137(6) . 2_655
Zn2 Zn3 Sb2 87(5) . .
Zn2 Zn3 Sb2 87(4) 33_545 .
Zn2 Zn3 Zn2 57(4) 29_655 6_765
Zn2 Zn3 Zn2 113(3) 33_545 6_765
Zn2 Zn3 Zn2 153(5) . 29_655
Zn2 Zn3 Zn2 93(5) . 33_545
Zn2 Zn3 Zn2 101(7) . 6_765
Zn2 Zn3 Zn2 84(6) 33_545 29_655
Zn2 Zn3 Zn3 104(5) . 6_765
Zn2 Zn3 Zn4 79(5) . .
Zn2 Zn3 Zn4 152(6) . 17_554
Zn2 Zn3 Zn4 126(3) 29_655 25_655
Zn2 Zn3 Zn4 43(5) . 25_655
Zn2 Zn3 Zn4 132(4) 33_545 25_655
Zn2 Zn3 Zn4 115(3) 29_655 .
Zn2 Zn3 Zn4 71(3) 6_765 25_655
Zn2 Zn3 Zn4 152(4) 33_545 .
Zn2 Zn3 Zn4 110(5) 33_545 17_554
Zn3 Zn3 Sb1 66.7(12) 6_765 2_655
Zn3 Zn3 Sb1 66(2) 6_765 33_545
Zn3 Zn3 Sb1 70(2) 6_765 25_655
Zn3 Zn3 Sb2 164.4(12) 6_765 .
Zn3 Zn3 Zn2 50(3) 6_765 29_655
Zn3 Zn3 Zn2 81(4) 6_765 33_545
Zn3 Zn3 Zn2 32(3) 6_765 6_765
Zn3 Zn3 Zn4 126(3) 6_765 .
Zn3 Zn3 Zn4 95(3) 6_765 17_554
Zn3 Zn3 Zn4 91.9(14) 6_765 25_655
Zn4 Zn3 Sb1 69(2) 17_554 2_655
Zn4 Zn3 Sb1 159(3) 17_554 33_545
Zn4 Zn3 Sb1 64.6(18) 17_554 25_655
Zn4 Zn3 Sb2 79(2) 17_554 .
Zn4 Zn3 Zn2 49(3) 17_554 29_655
Zn4 Zn3 Zn2 85(3) 17_554 6_765
Zn4 Zn3 Zn2 94(3) . 6_765
Zn4 Zn3 Zn4 118(3) 17_554 25_655
Zn4 Zn3 Zn4 73(2) 17_554 .
Zn4 Zn3 Zn4 53.4(19) . 25_655
Sb1 Zn4 Sb1 109.7(16) 25_655 15_654
Sb1 Zn4 Sb1 123.8(17) 25_655 .
Sb1 Zn4 Sb1 96.2(16) 15_654 .
Sb1 Zn4 Sb2 109.1(17) 25_655 .
Sb1 Zn4 Sb2 84.9(12) . .
Sb1 Zn4 Sb2 131.8(18) 15_654 .
Sb1 Zn4 Zn2 65(3) . .
Sb1 Zn4 Zn2 75(3) 25_655 .
Sb1 Zn4 Zn2 158(3) 15_654 .
Sb1 Zn4 Zn3 58.7(13) 15_654 25_655
Sb1 Zn4 Zn3 59.5(15) 25_655 .
Sb1 Zn4 Zn3 97.2(19) 25_655 25_655
Sb1 Zn4 Zn3 167(2) 15_654 .
Sb1 Zn4 Zn3 55.5(14) . 25_655
Sb1 Zn4 Zn4 137(2) . 17_554
Sb1 Zn4 Zn4 126(2) 15_654 17_554
Sb1 Zn4 Zn4 55.2(12) 25_655 17_554
Sb2 Zn4 Zn4 61.1(12) . 17_554
Zn2 Zn4 Sb1 86(4) 25_655 .
Zn2 Zn4 Sb1 82(4) 25_655 25_655
Zn2 Zn4 Sb1 43(3) 25_655 15_654
Zn2 Zn4 Sb2 169(4) 25_655 .
Zn2 Zn4 Sb2 61(3) . .
Zn2 Zn4 Zn2 121(4) 25_655 .
Zn2 Zn4 Zn3 100(3) . 25_655
Zn2 Zn4 Zn3 79(4) 25_655 17_554
Zn2 Zn4 Zn3 134(4) 25_655 .
Zn2 Zn4 Zn3 31(3) 25_655 25_655
Zn2 Zn4 Zn4 101(4) 25_655 18_654
Zn2 Zn4 Zn4 75(3) . 17_554
Zn2 Zn4 Zn4 77(4) 25_655 25_655
Zn2 Zn4 Zn4 130(4) 25_655 17_554
Zn3 Zn4 Sb1 95.9(16) . .
Zn3 Zn4 Sb1 159(3) 17_554 .
Zn3 Zn4 Sb1 68(2) 17_554 25_655
Zn3 Zn4 Sb1 63.2(18) 17_554 15_654
Zn3 Zn4 Sb2 53.7(14) . .
Zn3 Zn4 Sb2 140(2) 25_655 .
Zn3 Zn4 Sb2 108(2) 17_554 .
Zn3 Zn4 Zn2 135(4) 17_554 .
Zn3 Zn4 Zn2 32(3) . .
Zn3 Zn4 Zn3 109(2) 17_554 25_655
Zn3 Zn4 Zn3 126.6(19) . 25_655
Zn3 Zn4 Zn3 105(2) 17_554 .
Zn3 Zn4 Zn4 130(3) 17_554 25_655
Zn3 Zn4 Zn4 63(2) 17_554 17_554
Zn3 Zn4 Zn4 43.3(16) . 17_554
Zn3 Zn4 Zn4 106(3) 17_554 18_654
Zn3 Zn4 Zn4 152.4(14) 25_655 17_554
Zn4 Zn4 Sb1 173(3) 18_654 25_655
Zn4 Zn4 Sb1 57.7(19) 25_655 .
Zn4 Zn4 Sb1 68.5(18) 18_654 15_654
Zn4 Zn4 Sb1 63.3(17) 18_654 .
Zn4 Zn4 Sb1 118(3) 25_655 15_654
Zn4 Zn4 Sb1 66(2) 25_655 25_655
Zn4 Zn4 Sb2 104(2) 25_655 .
Zn4 Zn4 Sb2 69.4(14) 18_654 .
Zn4 Zn4 Zn2 109(4) 18_654 .
Zn4 Zn4 Zn2 44(3) 25_655 .
Zn4 Zn4 Zn3 121(2) 18_654 .
Zn4 Zn4 Zn3 87.7(14) 18_654 25_655
Zn4 Zn4 Zn3 66(2) 25_655 .
Zn4 Zn4 Zn3 60(2) 25_655 25_655
Zn4 Zn4 Zn4 119.7(4) 18_654 17_554
Zn4 Zn4 Zn4 121(3) 18_654 25_655
Zn4 Zn4 Zn4 103(3) 25_655 17_554

loop_
_geom_bond_atom_site_label_1
_geom_bond_atom_site_label_2
_geom_bond_distance
_geom_bond_site_symmetry_2
Sb1 Zn1 2.630(5) 32
Sb1 Zn1 2.630(5) 30_445
Sb1 Zn2 1.83(12) 30_445
Sb1 Zn2 1.83(12) 32
Sb1 Zn3 2.65(5) 35_645
Sb1 Zn3 2.56(5) 3_665
Sb1 Zn3 2.56(5) 4_545
Sb1 Zn3 2.65(5) 25_655
Sb1 Zn4 2.58(5) 35_645
Sb1 Zn4 2.68(4) 18_654
Sb1 Zn4 2.58(5) 25_655
Sb1 Zn4 2.68(4) 8_545
Sb2 Sb2 2.782(7) 16_544
Sb2 Zn1 2.615(5) .
Sb2 Zn1 2.615(5) 2_655
Sb2 Zn1 2.615(5) 3_665
Sb2 Zn2 2.92(12) 3_665
Sb2 Zn2 2.92(12) .
Sb2 Zn3 2.56(5) 3_665
Sb2 Zn3 2.56(5) 2_655
Sb2 Zn3 2.56(5) .
Sb2 Zn4 2.91(5) .
Sb2 Zn4 2.91(5) 3_665
Sb2 Zn4 2.91(5) 2_655
Zn1 Sb1 2.712(5) 25_655
Zn1 Sb1 2.630(5) 33_545
Zn1 Zn1 2.676(9) 25_655
Zn2 Sb1 1.83(12) 33_545
Zn2 Sb2 3.19(12) 31_655
Zn2 Zn2 2.62(13) 32
Zn2 Zn2 2.62(13) 33_545
Zn2 Zn3 2.65(13) 35_645
Zn2 Zn3 2.04(13) 32
Zn2 Zn3 2.82(13) 6_765
Zn2 Zn3 1.54(12) .
Zn2 Zn4 2.88(14) .
Zn2 Zn4 2.05(14) 25_655
Zn3 Sb1 2.74(5) 33_545
Zn3 Sb1 2.56(5) 2_655
Zn3 Sb1 2.65(5) 25_655
Zn3 Zn2 2.82(13) 6_765
Zn3 Zn2 2.04(13) 33_545
Zn3 Zn2 2.65(13) 29_655
Zn3 Zn3 2.02(10) 6_765
Zn3 Zn4 2.90(8) 25_655
Zn3 Zn4 2.11(7) 17_554
Zn3 Zn4 2.75(7) .
Zn4 Sb1 2.68(4) 15_654
Zn4 Sb1 2.58(5) 25_655
Zn4 Zn2 2.05(14) 25_655
Zn4 Zn3 2.11(7) 17_554
Zn4 Zn3 2.90(8) 25_655
Zn4 Zn4 2.24(10) 18_654
Zn4 Zn4 2.95(11) 17_554
Zn4 Zn4 2.54(9) 25_655

loop_
_geom_torsion_atom_site_label_1
_geom_torsion_atom_site_label_2
_geom_torsion_atom_site_label_3
_geom_torsion_atom_site_label_4
_geom_torsion
_geom_torsion_site_symmetry_1
_geom_torsion_site_symmetry_4
Sb1 Zn2 Zn3 Sb1 -55(10) 33_545 2_655
Sb1 Zn2 Zn3 Sb1 -66(7) . 25_655
Sb1 Zn2 Zn3 Sb1 88(6) 33_545 25_655
Sb1 Zn2 Zn3 Sb1 151(4) . 2_655
Sb1 Zn2 Zn3 Sb1 -154(11) . 33_545
Sb1 Zn2 Zn3 Sb2 -154(6) 33_545 .
Sb1 Zn2 Zn3 Sb2 53(6) . .
Sb1 Zn2 Zn3 Zn2 -67(9) 33_545 33_545
Sb1 Zn2 Zn3 Zn2 48(7) 33_545 6_765
Sb1 Zn2 Zn3 Zn2 -106(5) . 6_765
Sb1 Zn2 Zn3 Zn2 16(20) 33_545 29_655
Sb1 Zn2 Zn3 Zn2 -138(13) . 29_655
Sb1 Zn2 Zn3 Zn2 139(3) . 33_545
Sb1 Zn2 Zn3 Zn3 15(7) 33_545 6_765
Sb1 Zn2 Zn3 Zn3 -139(5) . 6_765
Sb1 Zn2 Zn3 Zn4 -14(6) . .
Sb1 Zn2 Zn3 Zn4 93(8) 33_545 25_655
Sb1 Zn2 Zn3 Zn4 -7(17) . 17_554
Sb1 Zn2 Zn3 Zn4 140(6) 33_545 .
Sb1 Zn2 Zn3 Zn4 147(9) 33_545 17_554
Sb1 Zn2 Zn3 Zn4 -61(6) . 25_655
Sb2 Zn2 Zn3 Sb1 -119(2) . 25_655
Sb2 Zn2 Zn3 Sb1 46(9) 31_655 2_655
Sb2 Zn2 Zn3 Sb1 154(6) . 33_545
Sb2 Zn2 Zn3 Sb1 98(7) . 2_655
Sb2 Zn2 Zn3 Sb1 -171(2) 31_655 25_655
Sb2 Zn2 Zn3 Sb1 101(7) 31_655 33_545
Sb2 Zn2 Zn3 Sb2 -53(3) 31_655 .
Sb2 Zn2 Zn3 Zn2 117(13) 31_655 29_655
Sb2 Zn2 Zn3 Zn2 -159(3) . 6_765
Sb2 Zn2 Zn3 Zn2 34(5) 31_655 33_545
Sb2 Zn2 Zn3 Zn2 149(5) 31_655 6_765
Sb2 Zn2 Zn3 Zn2 87(4) . 33_545
Sb2 Zn2 Zn3 Zn2 170(16) . 29_655
Sb2 Zn2 Zn3 Zn3 116(4) 31_655 6_765
Sb2 Zn2 Zn3 Zn3 169(3) . 6_765
Sb2 Zn2 Zn3 Zn4 -113(5) . 25_655
Sb2 Zn2 Zn3 Zn4 -60(11) . 17_554
Sb2 Zn2 Zn3 Zn4 -119(4) 31_655 .
Sb2 Zn2 Zn3 Zn4 -66.5(16) . .
Sb2 Zn2 Zn3 Zn4 -112(11) 31_655 17_554
Sb2 Zn2 Zn3 Zn4 -166(8) 31_655 25_655
Zn2 Zn2 Zn3 Sb1 12(5) 33_545 2_655
Zn2 Zn2 Zn3 Sb1 67(9) 33_545 33_545
Zn2 Zn2 Zn3 Sb1 -112(9) 32 25_655
Zn2 Zn2 Zn3 Sb1 105(12) 32 2_655
Zn2 Zn2 Zn3 Sb1 154(5) 33_545 25_655
Zn2 Zn2 Zn3 Sb1 160(15) 32 33_545
Zn2 Zn2 Zn3 Sb2 7(10) 32 .
Zn2 Zn2 Zn3 Sb2 -87(4) 33_545 .
Zn2 Zn2 Zn3 Zn2 -152(10) 32 6_765
Zn2 Zn2 Zn3 Zn2 115(4) 33_545 6_765
Zn2 Zn2 Zn3 Zn2 83(13) 33_545 29_655
Zn2 Zn2 Zn3 Zn2 93(8) 32 33_545
Zn2 Zn2 Zn3 Zn2 176(7) 32 29_655
Zn2 Zn2 Zn3 Zn3 175(9) 32 6_765
Zn2 Zn2 Zn3 Zn3 82(4) 33_545 6_765
Zn2 Zn2 Zn3 Zn4 -60(10) 32 .
Zn2 Zn2 Zn3 Zn4 -153(4) 33_545 .
Zn2 Zn2 Zn3 Zn4 -53(17) 32 17_554
Zn2 Zn2 Zn3 Zn4 -107(13) 32 25_655
Zn2 Zn2 Zn3 Zn4 -147(15) 33_545 17_554
Zn2 Zn2 Zn3 Zn4 160(6) 33_545 25_655
Zn3 Zn2 Zn3 Sb1 -70(6) 6_765 2_655
Zn3 Zn2 Zn3 Sb1 -160(17) 32 25_655
Zn3 Zn2 Zn3 Sb1 -129(17) 35_645 2_655
Zn3 Zn2 Zn3 Sb1 57(22) 32 2_655
Zn3 Zn2 Zn3 Sb1 72(3) 6_765 25_655
Zn3 Zn2 Zn3 Sb1 112(22) 32 33_545
Zn3 Zn2 Zn3 Sb1 13(21) 35_645 25_655
Zn3 Zn2 Zn3 Sb1 -74(18) 35_645 33_545
Zn3 Zn2 Zn3 Sb1 -15(7) 6_765 33_545
Zn3 Zn2 Zn3 Sb2 -169(3) 6_765 .
Zn3 Zn2 Zn3 Sb2 132(19) 35_645 .
Zn3 Zn2 Zn3 Sb2 -41(19) 32 .
Zn3 Zn2 Zn3 Zn2 -82(4) 6_765 33_545
Zn3 Zn2 Zn3 Zn2 46(18) 32 33_545
Zn3 Zn2 Zn3 Zn2 -27(19) 35_645 6_765
Zn3 Zn2 Zn3 Zn2 -141(20) 35_645 33_545
Zn3 Zn2 Zn3 Zn2 1(14) 6_765 29_655
Zn3 Zn2 Zn3 Zn2 128(11) 32 29_655
Zn3 Zn2 Zn3 Zn2 33(3) 6_765 6_765
Zn3 Zn2 Zn3 Zn2 160(19) 32 6_765
Zn3 Zn2 Zn3 Zn2 -58(33) 35_645 29_655
Zn3 Zn2 Zn3 Zn3 127(18) 32 6_765
Zn3 Zn2 Zn3 Zn3 -59(21) 35_645 6_765
Zn3 Zn2 Zn3 Zn4 -155(23) 32 25_655
Zn3 Zn2 Zn3 Zn4 -108(19) 32 .
Zn3 Zn2 Zn3 Zn4 -101(21) 32 17_554
Zn3 Zn2 Zn3 Zn4 132(13) 6_765 17_554
Zn3 Zn2 Zn3 Zn4 66(19) 35_645 .
Zn3 Zn2 Zn3 Zn4 125(3) 6_765 .
Zn3 Zn2 Zn3 Zn4 19(15) 35_645 25_655
Zn3 Zn2 Zn3 Zn4 78(6) 6_765 25_655
Zn3 Zn2 Zn3 Zn4 72(24) 35_645 17_554
Zn4 Zn2 Zn3 Sb1 -148(4) 25_655 2_655
Zn4 Zn2 Zn3 Sb1 -93(8) 25_655 33_545
Zn4 Zn2 Zn3 Sb1 -52(2) . 25_655
Zn4 Zn2 Zn3 Sb1 -5(7) 25_655 25_655
Zn4 Zn2 Zn3 Sb1 -140(6) . 33_545
Zn4 Zn2 Zn3 Sb1 165(6) . 2_655
Zn4 Zn2 Zn3 Sb2 66.5(16) . .
Zn4 Zn2 Zn3 Sb2 113(5) 25_655 .
Zn4 Zn2 Zn3 Zn2 -124(15) . 29_655
Zn4 Zn2 Zn3 Zn2 -92(3) . 6_765
Zn4 Zn2 Zn3 Zn2 -160(6) 25_655 33_545
Zn4 Zn2 Zn3 Zn2 153(4) . 33_545
Zn4 Zn2 Zn3 Zn2 -45(5) 25_655 6_765
Zn4 Zn2 Zn3 Zn2 -77(18) 25_655 29_655
Zn4 Zn2 Zn3 Zn3 -125(3) . 6_765
Zn4 Zn2 Zn3 Zn3 -78(6) 25_655 6_765
Zn4 Zn2 Zn3 Zn4 54(15) 25_655 17_554
Zn4 Zn2 Zn3 Zn4 47(5) 25_655 .
Zn4 Zn2 Zn3 Zn4 7(12) . 17_554
Zn4 Zn2 Zn3 Zn4 -47(5) . 25_655
